data_7058841
loop_
_publ_author_name
'Zhu, Wangying'
'Ye, Zhiwen'
'Dong, Zhen'

_publ_section_title
;
 Nitramino-furazan-functionalized fused high-nitrogen backbones as
 energetic materials with high detonation performance and good molecular
 stabilities
;
_journal_issue 41
_journal_name_full 'New Journal of Chemistry'
_journal_page_first 16300
_journal_paper_doi 10.1039/C9NJ03636A
_journal_volume 43
_journal_year 2019
_chemical_formula_sum 'C5 H11 Cl0 N13 Na2 O10'
_chemical_formula_weight 459.25
_space_group_crystal_system orthorhombic
_space_group_IT_number 19
_space_group_name_Hall 'P 2ac 2ab'
_space_group_name_H-M_alt 'P 21 21 21'
_symmetry_space_group_name_Hall 'P 2ac 2ab'
_symmetry_space_group_name_H-M 'P 21 21 21'
_atom_sites_solution_hydrogens difmap
_audit_creation_method SHELXL-2018/3
_audit_update_record
;
2019-08-29 deposited with the CCDC.    2019-09-23 downloaded from the CCDC.
;
_cell_angle_alpha 90
_cell_angle_beta 90
_cell_angle_gamma 90
_cell_formula_units_Z 4
_cell_length_a 6.3798(4)
_cell_length_b 9.9018(7)
_cell_length_c 26.2299(19)
_cell_measurement_reflns_used 4221
_cell_measurement_temperature 193(2)
_cell_measurement_theta_max 54.01
_cell_measurement_theta_min 4.15
_cell_volume 1657.0(2)
_computing_cell_refinement 'Bruker SAINT'
_computing_data_collection 'Bruker APEX3'
_computing_data_reduction 'Bruker SAINT'
_computing_molecular_graphics 'Bruker SHELXTL'
_computing_publication_material 'Bruker SHELXTL'
_computing_structure_refinement 'SHELXL-2018/3 (Sheldrick, 2018)'
_computing_structure_solution 'SHELXT 2014/5 (Sheldrick, 2014)'
_diffrn_ambient_temperature 193(2)
_diffrn_measured_fraction_theta_full 1.000
_diffrn_measured_fraction_theta_max 0.996
_diffrn_measurement_device_type 'Bruker D8 Venture'
_diffrn_measurement_method '\f and \w scans'
_diffrn_radiation_type GaK\a
_diffrn_radiation_wavelength 1.34139
_diffrn_reflns_av_R_equivalents 0.0922
_diffrn_reflns_av_unetI/netI 0.0799
_diffrn_reflns_Laue_measured_fraction_full 1.000
_diffrn_reflns_Laue_measured_fraction_max 0.996
_diffrn_reflns_limit_h_max 6
_diffrn_reflns_limit_h_min -7
_diffrn_reflns_limit_k_max 9
_diffrn_reflns_limit_k_min -11
_diffrn_reflns_limit_l_max 31
_diffrn_reflns_limit_l_min -31
_diffrn_reflns_number 11470
_diffrn_reflns_point_group_measured_fraction_full 0.995
_diffrn_reflns_point_group_measured_fraction_max 0.989
_diffrn_reflns_theta_full 53.594
_diffrn_reflns_theta_max 54.138
_diffrn_reflns_theta_min 2.931
_exptl_absorpt_coefficient_mu 1.236
_exptl_absorpt_correction_T_max 0.6407
_exptl_absorpt_correction_T_min 0.3072
_exptl_absorpt_correction_type multi-scan
_exptl_absorpt_process_details sadabs
_exptl_crystal_colour colorless
_exptl_crystal_density_diffrn 1.841
_exptl_crystal_description block
_exptl_crystal_F_000 936
_exptl_crystal_size_max 0.190
_exptl_crystal_size_mid 0.160
_exptl_crystal_size_min 0.110
_refine_diff_density_max 0.387
_refine_diff_density_min -0.384
_refine_diff_density_rms 0.086
_refine_ls_abs_structure_details
;
 Flack x determined using 828 quotients [(I+)-(I-)]/[(I+)+(I-)]
 (Parsons, Flack and Wagner, Acta Cryst. B69 (2013) 249-259).
;
_refine_ls_abs_structure_Flack 0.27(10)
_refine_ls_extinction_method none
_refine_ls_goodness_of_fit_ref 1.005
_refine_ls_hydrogen_treatment constr
_refine_ls_matrix_type full
_refine_ls_number_parameters 271
_refine_ls_number_reflns 3022
_refine_ls_number_restraints 0
_refine_ls_restrained_S_all 1.005
_refine_ls_R_factor_all 0.0683
_refine_ls_R_factor_gt 0.0491
_refine_ls_shift/su_max 0.000
_refine_ls_shift/su_mean 0.000
_refine_ls_structure_factor_coef Fsqd
_refine_ls_weighting_details 'w=1/[\s^2^(Fo^2^)+(0.0702P)^2^] where P=(Fo^2^+2Fc^2^)/3'
_refine_ls_weighting_scheme calc
_refine_ls_wR_factor_gt 0.1138
_refine_ls_wR_factor_ref 0.1221
_reflns_Friedel_coverage 0.691
_reflns_Friedel_fraction_full 0.987
_reflns_Friedel_fraction_max 0.979
_reflns_number_gt 2450
_reflns_number_total 3022
_reflns_threshold_expression 'I > 2\s(I)'
_cod_data_source_file c9nj03636a2.cif
_cod_data_source_block 20190425ZH_NLG_ZHU_0m_a
_cod_depositor_comments 'Adding full bibliography for 7058840--7058841.cif.'
_cod_database_code 7058841
_shelx_shelxl_version_number 2018/3
_shelx_space_group_comment
;
The symmetry employed for this shelxl refinement is uniquely defined
by the following loop, which should always be used as a source of
symmetry information in preference to the above space-group names.
They are only intended as comments.
;
_shelx_estimated_absorpt_t_min 0.799
_shelx_estimated_absorpt_t_max 0.876

loop_
_space_group_symop_operation_xyz
'x, y, z'
'-x+1/2, -y, z+1/2'
'-x, y+1/2, -z+1/2'
'x+1/2, -y+1/2, -z'

loop_
_atom_site_label
_atom_site_type_symbol
_atom_site_fract_x
_atom_site_fract_y
_atom_site_fract_z
_atom_site_U_iso_or_equiv
_atom_site_adp_type
_atom_site_occupancy
_atom_site_site_symmetry_order
_atom_site_calc_flag
_atom_site_refinement_flags_posn
_atom_site_refinement_flags_adp
Na1 Na 0.7138(3) 0.8025(2) 0.27104(7) 0.0259(5) Uani 1 1 d . .
C1 C 0.6924(6) 0.1634(6) 0.56409(17) 0.0185(11) Uani 1 1 d . .
C2 C 0.7174(6) 0.2496(5) 0.52044(17) 0.0173(11) Uani 1 1 d . .
C3 C 0.6866(6) 0.4758(6) 0.48507(17) 0.0192(11) Uani 1 1 d . .
C4 C 0.5934(6) 0.6704(6) 0.42292(17) 0.0183(11) Uani 1 1 d . .
C5 C 0.6207(6) 0.5470(6) 0.35471(17) 0.0189(11) Uani 1 1 d . .
N1 N 0.6433(6) 0.1425(5) 0.65051(15) 0.0218(10) Uani 1 1 d . .
N2 N 0.6682(6) 0.2228(5) 0.61072(14) 0.0207(10) Uani 1 1 d . .
N3 N 0.6921(5) 0.0376(5) 0.54842(15) 0.0203(9) Uani 1 1 d . .
N4 N 0.7308(6) 0.1779(5) 0.47882(15) 0.0206(9) Uani 1 1 d . .
N5 N 0.7205(6) 0.3876(4) 0.52399(16) 0.0202(9) Uani 1 1 d . .
H5 H 0.756643 0.435552 0.556752 0.024 Uiso 1 1 d R U
N6 N 0.6853(5) 0.4367(5) 0.43749(14) 0.0180(9) Uani 1 1 d . .
N7 N 0.6520(6) 0.6075(5) 0.50397(15) 0.0217(10) Uani 1 1 d . .
N8 N 0.6033(6) 0.7028(5) 0.47301(15) 0.0248(10) Uani 1 1 d . .
N9 N 0.6365(5) 0.5422(5) 0.40641(14) 0.0177(9) Uani 1 1 d . .
N10 N 0.5491(6) 0.7496(5) 0.38421(16) 0.0240(10) Uani 1 1 d . .
N11 N 0.5674(6) 0.6735(5) 0.34124(15) 0.0236(10) Uani 1 1 d . .
N12 N 0.6316(6) 0.4305(5) 0.32766(14) 0.0204(9) Uani 1 1 d . .
N13 N 0.6693(5) 0.4424(5) 0.27887(15) 0.0214(9) Uani 1 1 d . .
Na2 Na 0.5384(3) 0.4355(2) 0.67348(8) 0.0281(5) Uani 1 1 d . .
O1 O 0.6423(5) 0.0174(4) 0.64773(13) 0.0272(8) Uani 1 1 d . .
O2 O 0.6167(5) 0.2025(4) 0.69271(13) 0.0279(9) Uani 1 1 d . .
O3 O 0.7165(5) 0.0437(4) 0.49561(12) 0.0237(8) Uani 1 1 d . .
O4 O 0.7255(5) 0.5483(4) 0.25731(13) 0.0285(9) Uani 1 1 d . .
O5 O 0.6454(5) 0.3334(4) 0.25281(12) 0.0238(8) Uani 1 1 d . .
O1W O 0.2085(5) 0.3426(4) 0.63352(13) 0.0274(8) Uani 1 1 d . .
H1WA H 0.194268 0.243865 0.645727 0.033 Uiso 1 1 d R U
H1WB H 0.210668 0.323264 0.599427 0.033 Uiso 1 1 d R U
O2W O 0.9629(5) 0.2175(4) 0.08996(14) 0.0308(9) Uani 1 1 d . .
H2WA H 0.919888 0.260729 0.065651 0.037 Uiso 1 1 d R U
H2WB H 0.901388 0.149329 0.083151 0.037 Uiso 1 1 d R U
O3W O 0.2768(5) 0.4559(4) 0.74334(13) 0.0278(8) Uani 1 1 d . .
H3WA H 0.314904 0.450834 0.775567 0.033 Uiso 1 1 d R U
H3WB H 0.259105 0.373434 0.736467 0.033 Uiso 1 1 d R U
O4W O 1.0183(5) 0.8247(4) 0.31694(13) 0.0277(9) Uani 1 1 d . .
H4WA H 1.101271 0.819372 0.295004 0.033 Uiso 1 1 d R U
H4WB H 1.054670 0.777272 0.347604 0.033 Uiso 1 1 d R U
O5W O 0.8359(5) 0.4954(4) 0.61939(13) 0.0255(8) Uani 1 1 d . .
H5WA H 0.880484 0.572138 0.612947 0.031 Uiso 1 1 d R U
H5WB H 0.942184 0.435038 0.629547 0.031 Uiso 1 1 d R U

loop_
_atom_site_aniso_label
_atom_site_aniso_U_11
_atom_site_aniso_U_22
_atom_site_aniso_U_33
_atom_site_aniso_U_23
_atom_site_aniso_U_13
_atom_site_aniso_U_12
Na1 0.0240(8) 0.0304(14) 0.0233(9) 0.0035(9) 0.0003(7) -0.0029(9)
C1 0.0133(18) 0.022(3) 0.020(2) 0.001(2) -0.0029(15) -0.001(2)
C2 0.0125(18) 0.020(3) 0.019(2) 0.002(2) 0.0016(15) -0.0012(19)
C3 0.0128(17) 0.024(3) 0.021(2) 0.000(2) 0.0004(15) -0.002(2)
C4 0.019(2) 0.017(3) 0.019(2) -0.002(2) 0.0061(16) 0.002(2)
C5 0.0155(17) 0.022(3) 0.019(2) 0.004(2) 0.0010(16) 0.000(2)
N1 0.0200(17) 0.023(3) 0.022(2) -0.0005(19) -0.0034(14) 0.0027(19)
N2 0.0233(19) 0.021(3) 0.018(2) 0.0015(17) -0.0010(14) -0.0005(18)
N3 0.0203(16) 0.017(3) 0.0233(19) 0.0026(19) 0.0001(14) 0.0009(19)
N4 0.0216(17) 0.019(3) 0.0217(19) 0.0028(19) 0.0007(14) -0.0016(19)
N5 0.0209(17) 0.017(3) 0.022(2) -0.0003(18) -0.0027(15) -0.0031(18)
N6 0.0166(16) 0.017(3) 0.0200(19) 0.0032(18) -0.0001(13) 0.0009(18)
N7 0.027(2) 0.020(3) 0.018(2) 0.0010(19) 0.0011(15) 0.0047(19)
N8 0.0265(19) 0.026(3) 0.022(2) 0.000(2) 0.0019(16) 0.000(2)
N9 0.0155(16) 0.017(3) 0.0209(19) 0.0013(19) 0.0004(13) -0.0010(18)
N10 0.0276(19) 0.021(3) 0.023(2) 0.000(2) 0.0046(15) 0.0008(19)
N11 0.0254(19) 0.024(3) 0.021(2) -0.001(2) 0.0024(15) 0.003(2)
N12 0.0231(17) 0.021(3) 0.0176(18) -0.0017(19) 0.0021(14) 0.0018(18)
N13 0.0177(17) 0.020(3) 0.027(2) -0.001(2) 0.0012(14) -0.0015(18)
Na2 0.0288(9) 0.0247(14) 0.0308(11) 0.0003(10) 0.0028(7) 0.0010(10)
O1 0.0391(18) 0.015(2) 0.0270(19) 0.0022(16) -0.0017(15) -0.0018(17)
O2 0.0364(17) 0.027(3) 0.0200(17) -0.0023(17) -0.0025(14) 0.0027(18)
O3 0.0282(15) 0.019(2) 0.0242(17) -0.0008(17) 0.0010(12) -0.0016(17)
O4 0.0360(18) 0.027(2) 0.0230(17) 0.0030(18) 0.0073(14) -0.0028(19)
O5 0.0233(15) 0.024(2) 0.0239(16) -0.0047(17) -0.0015(12) -0.0009(16)
O1W 0.0332(16) 0.026(2) 0.0232(17) -0.0028(16) -0.0008(14) 0.0006(17)
O2W 0.0355(18) 0.028(3) 0.029(2) 0.0004(17) -0.0058(14) -0.0065(18)
O3W 0.0317(16) 0.023(2) 0.0289(18) -0.0024(17) -0.0003(13) -0.0014(17)
O4W 0.0269(15) 0.030(3) 0.0258(18) 0.0057(17) -0.0003(13) -0.0001(17)
O5W 0.0261(16) 0.018(2) 0.0324(19) 0.0045(16) -0.0008(13) -0.0025(15)

loop_
_atom_type_symbol
_atom_type_description
_atom_type_scat_dispersion_real
_atom_type_scat_dispersion_imag
_atom_type_scat_source
C C 0.0137 0.0067 'International Tables Vol C Tables 4.2.6.8 and 6.1.1.4'
H H 0.0000 0.0000 'International Tables Vol C Tables 4.2.6.8 and 6.1.1.4'
N N 0.0241 0.0134 'International Tables Vol C Tables 4.2.6.8 and 6.1.1.4'
O O 0.0389 0.0241 'International Tables Vol C Tables 4.2.6.8 and 6.1.1.4'
Cl Cl 0.3281 0.5435 'International Tables Vol C Tables 4.2.6.8 and 6.1.1.4'
Na Na 0.1104 0.0938 'International Tables Vol C Tables 4.2.6.8 and 6.1.1.4'

loop_
_geom_angle_atom_site_label_1
_geom_angle_atom_site_label_2
_geom_angle_atom_site_label_3
_geom_angle
_geom_angle_site_symmetry_1
_geom_angle_site_symmetry_3
O4W Na1 O2 94.14(13) . 2_664
O4W Na1 O5 159.09(16) . 3_655
O2 Na1 O5 102.54(13) 2_664 3_655
O4W Na1 N11 88.75(14) . .
O2 Na1 N11 147.03(19) 2_664 .
O5 Na1 N11 84.10(13) 3_655 .
O4W Na1 O3W 81.29(14) . 4_566
O2 Na1 O3W 78.97(14) 2_664 4_566
O5 Na1 O3W 89.54(14) 3_655 4_566
N11 Na1 O3W 133.80(17) . 4_566
O4W Na1 O4 98.31(15) . .
O2 Na1 O4 80.80(15) 2_664 .
O5 Na1 O4 96.74(15) 3_655 .
N11 Na1 O4 66.30(14) . .
O3W Na1 O4 159.68(14) 4_566 .
O4W Na1 Na2 40.31(11) . 4_566
O2 Na1 Na2 96.00(12) 2_664 4_566
O5 Na1 Na2 124.05(13) 3_655 4_566
N11 Na1 Na2 106.97(12) . 4_566
O3W Na1 Na2 43.16(9) 4_566 4_566
O4 Na1 Na2 138.47(11) . 4_566
O4W Na1 Na2 93.46(11) . 2_664
O2 Na1 Na2 37.03(11) 2_664 2_664
O5 Na1 Na2 107.45(11) 3_655 2_664
N11 Na1 Na2 110.05(14) . 2_664
O3W Na1 Na2 115.49(10) 4_566 2_664
O4 Na1 Na2 44.19(9) . 2_664
Na2 Na1 Na2 118.30(5) 4_566 2_664
O4W Na1 H4WA 17.6 . .
O2 Na1 H4WA 76.6 2_664 .
O5 Na1 H4WA 168.9 3_655 .
N11 Na1 H4WA 102.7 . .
O3W Na1 H4WA 79.4 4_566 .
O4 Na1 H4WA 94.1 . .
Na2 Na1 H4WA 45.7 4_566 .
Na2 Na1 H4WA 78.8 2_664 .
N3 C1 N2 133.5(5) . .
N3 C1 C2 108.3(4) . .
N2 C1 C2 118.1(5) . .
N4 C2 N5 126.8(4) . .
N4 C2 C1 110.6(5) . .
N5 C2 C1 122.7(4) . .
N6 C3 N5 121.8(5) . .
N6 C3 N7 127.4(5) . .
N5 C3 N7 110.7(4) . .
N10 C4 N8 128.2(5) . .
N10 C4 N9 110.6(4) . .
N8 C4 N9 121.1(5) . .
N11 C5 N12 131.9(4) . .
N11 C5 N9 108.3(5) . .
N12 C5 N9 119.2(5) . .
O1 N1 O2 121.2(4) . .
O1 N1 N2 123.7(4) . .
O2 N1 N2 115.1(4) . .
O1 N1 Na2 164.6(3) . .
O2 N1 Na2 49.4(2) . .
N2 N1 Na2 67.0(3) . .
N1 N2 C1 117.5(4) . .
N1 N2 Na2 87.3(3) . .
C1 N2 Na2 152.1(3) . .
C1 N3 O3 105.6(4) . .
C2 N4 O3 104.4(4) . .
C3 N5 C2 125.9(4) . .
C3 N5 H5 111.9 . .
C2 N5 H5 122.1 . .
C3 N6 N9 110.3(4) . .
N8 N7 C3 119.6(4) . .
N7 N8 C4 116.8(5) . .
C5 N9 N6 129.9(4) . .
C5 N9 C4 105.5(4) . .
N6 N9 C4 124.6(4) . .
C4 N10 N11 106.9(4) . .
C5 N11 N10 108.7(4) . .
C5 N11 Na1 126.3(3) . .
N10 N11 Na1 111.7(3) . .
N13 N12 C5 116.4(4) . .
O4 N13 O5 120.0(4) . .
O4 N13 N12 125.1(4) . .
O5 N13 N12 115.0(4) . .
O4W Na2 O2 159.75(15) 4_466 .
O4W Na2 O5W 82.02(14) 4_466 .
O2 Na2 O5W 101.12(14) . .
O4W Na2 O3W 78.81(14) 4_466 .
O2 Na2 O3W 93.59(14) . .
O5W Na2 O3W 158.37(16) . .
O4W Na2 O1W 111.13(15) 4_466 .
O2 Na2 O1W 84.92(14) . .
O5W Na2 O1W 119.68(13) . .
O3W Na2 O1W 77.06(12) . .
O4W Na2 O4 83.32(14) 4_466 2_665
O2 Na2 O4 76.63(13) . 2_665
O5W Na2 O4 91.44(13) . 2_665
O3W Na2 O4 76.52(12) . 2_665
O1W Na2 O4 146.54(14) . 2_665
O4W Na2 N2 145.58(15) 4_466 .
O2 Na2 N2 48.88(12) . .
O5W Na2 N2 67.12(13) . .
O3W Na2 N2 133.90(15) . .
O1W Na2 N2 74.26(13) . .
O4 Na2 N2 111.27(14) 2_665 .
O4W Na2 N1 168.80(14) 4_466 .
O2 Na2 N1 23.52(11) . .
O5W Na2 N1 86.88(13) . .
O3W Na2 N1 111.83(14) . .
O1W Na2 N1 75.75(13) . .
O4 Na2 N1 95.54(13) 2_665 .
N2 Na2 N1 25.76(11) . .
O4W Na2 Na1 38.40(9) 4_466 4_466
O2 Na2 Na1 135.94(11) . 4_466
O5W Na2 Na1 120.19(12) . 4_466
O3W Na2 Na1 42.49(10) . 4_466
O1W Na2 Na1 87.19(11) . 4_466
O4 Na2 Na1 87.05(10) 2_665 4_466
N2 Na2 Na1 160.74(11) . 4_466
N1 Na2 Na1 152.79(10) . 4_466
O4W Na2 Na1 124.34(12) 4_466 2_665
O2 Na2 Na1 35.41(9) . 2_665
O5W Na2 Na1 102.56(10) . 2_665
O3W Na2 Na1 80.46(10) . 2_665
O1W Na2 Na1 113.49(12) . 2_665
O4 Na2 Na1 41.61(10) 2_665 2_665
N2 Na2 Na1 78.90(10) . 2_665
N1 Na2 Na1 56.82(9) . 2_665
Na1 Na2 Na1 114.14(5) 4_466 2_665
O4W Na2 H3WB 97.8 4_466 .
O2 Na2 H3WB 77.0 . .
O5W Na2 H3WB 174.1 . .
O3W Na2 H3WB 19.4 . .
O1W Na2 H3WB 65.9 . .
O4 Na2 H3WB 82.7 2_665 .
N2 Na2 H3WB 114.4 . .
N1 Na2 H3WB 93.1 . .
Na1 Na2 H3WB 60.3 4_466 .
Na1 Na2 H3WB 72.6 2_665 .
N1 O2 Na1 134.4(3) . 2_665
N1 O2 Na2 107.0(3) . .
Na1 O2 Na2 107.56(17) 2_665 .
N3 O3 N4 111.1(4) . .
N13 O4 Na1 139.6(3) . .
N13 O4 Na2 126.0(3) . 2_664
Na1 O4 Na2 94.20(14) . 2_664
N13 O5 Na1 111.0(3) . 3_645
Na2 O1W H1WA 106.8 . .
Na2 O1W H1WB 118.0 . .
H1WA O1W H1WB 96.1 . .
H2WA O2W H2WB 95.9 . .
Na1 O3W Na2 94.35(15) 4_466 .
Na1 O3W H3WA 104.3 4_466 .
Na2 O3W H3WA 121.2 . .
Na1 O3W H3WB 152.6 4_466 .
Na2 O3W H3WB 81.6 . .
H3WA O3W H3WB 100.8 . .
Na1 O4W Na2 101.28(16) . 4_566
Na1 O4W H4WA 100.4 . .
Na2 O4W H4WA 96.2 4_566 .
Na1 O4W H4WB 126.6 . .
Na2 O4W H4WB 112.7 4_566 .
H4WA O4W H4WB 114.8 . .
Na2 O5W H5WA 127.4 . .
Na2 O5W H5WB 103.9 . .
H5WA O5W H5WB 113.1 . .

loop_
_geom_bond_atom_site_label_1
_geom_bond_atom_site_label_2
_geom_bond_distance
_geom_bond_site_symmetry_2
Na1 O4W 2.296(4) .
Na1 O2 2.322(4) 2_664
Na1 O5 2.396(4) 3_655
Na1 N11 2.428(5) .
Na1 O3W 2.455(5) 4_566
Na1 O4 2.544(5) .
Na1 Na2 3.625(3) 4_566
Na1 Na2 3.821(3) 2_664
Na1 H4WA 2.5559 .
C1 N3 1.312(7) .
C1 N2 1.365(6) .
C1 C2 1.437(6) .
C2 N4 1.305(6) .
C2 N5 1.370(7) .
C3 N6 1.307(6) .
C3 N5 1.361(6) .
C3 N7 1.413(7) .
C4 N10 1.314(6) .
C4 N8 1.354(6) .
C4 N9 1.370(7) .
C5 N11 1.345(7) .
C5 N12 1.357(7) .
C5 N9 1.361(5) .
N1 O1 1.241(5) .
N1 O2 1.267(5) .
N1 N2 1.321(6) .
N1 Na2 3.037(5) .
N2 Na2 2.799(5) .
N3 O3 1.395(5) .
N4 O3 1.403(6) .
N5 H5 1.0086 .
N6 N9 1.361(6) .
N7 N8 1.283(6) .
N10 N11 1.361(6) .
N12 N13 1.307(5) .
N13 O4 1.243(6) .
N13 O5 1.287(6) .
Na2 O4W 2.391(5) 4_466
Na2 O2 2.413(5) .
Na2 O5W 2.443(4) .
Na2 O3W 2.486(4) .
Na2 O1W 2.524(4) .
Na2 O4 2.671(4) 2_665
Na2 H3WB 2.5061 .
O1W H1WA 1.0332 .
O1W H1WB 0.9147 .
O2W H2WA 0.8156 .
O2W H2WB 0.8011 .
O3W H3WA 0.8809 .
O3W H3WB 0.8435 .
O4W H4WA 0.7835 .
O4W H4WB 0.9601 .
O5W H5WA 0.8284 .
O5W H5WB 0.9426 .
